data_7115006
loop_
_publ_author_name
'Tulloch, Arran A. D.'
'Danopoulos, Andreas A.'
'Tizzard, Graham J.'
'Coles, Simon J.'
'Hursthouse, Michael B.'
'Hay-Motherwell, Robyn S.'
'Motherwell, William B.'

_publ_section_title
;
 Chiral 2,6-lutidinyl-biscarbene complexes of palladium
;
_journal_issue 14
_journal_name_full 'Chemical Communications'
_journal_page_first 1270
_journal_paper_doi 10.1039/b103330c
_journal_year 2001
_chemical_formula_moiety 'C36 H41 Cl4.50 N5 Pd1'
_chemical_formula_sum 'C36 H41 Cl4.5 N5 Pd'
_chemical_formula_weight 809.66
_chemical_name_systematic
;
?
;
_space_group_IT_number 2
_symmetry_cell_setting triclinic
_symmetry_space_group_name_Hall '-P 1'
_symmetry_space_group_name_H-M 'P -1'
_atom_sites_solution_hydrogens geom
_atom_sites_solution_primary direct
_atom_sites_solution_secondary difmap
_audit_creation_method SHELXL-97
_cell_angle_alpha 75.077(3)
_cell_angle_beta 83.364(3)
_cell_angle_gamma 71.322(2)
_cell_formula_units_Z 2
_cell_length_a 8.4782(4)
_cell_length_b 11.8790(6)
_cell_length_c 20.8146(11)
_cell_measurement_reflns_used 14147
_cell_measurement_temperature 150(2)
_cell_measurement_theta_max 25.02
_cell_measurement_theta_min 1.86
_cell_volume 1917.65(17)
_computing_cell_refinement 'Scalepack (Otwinowski & Minor 1997)'
_computing_data_collection 'Collect (Nonius BV, 1997-2000)'
_computing_data_reduction 'Denzo a. Scalepack (Otwinowski & Minor 1997)'
_computing_molecular_graphics 'ORTEP-3 (Farrugia, 1997)'
_computing_publication_material 'PLATON (Spek, 1990)'
_computing_structure_refinement 'SHELXL-97 (Sheldrick, 1997)'
_computing_structure_solution 'SHELXS-97 (Sheldrick, 1990)'
_diffrn_ambient_temperature 150(2)
_diffrn_detector_area_resol_mean '9.091 pixels/mm'
_diffrn_measured_fraction_theta_full 0.965
_diffrn_measured_fraction_theta_max 0.965
_diffrn_measurement_device_type 'Nonius KappaCCD area detector'
_diffrn_measurement_method '\f and \w scans to fill Ewald sphere'
_diffrn_radiation_monochromator graphite
_diffrn_radiation_source 'Nonius FR591 rotating anode'
_diffrn_radiation_type MoK\a
_diffrn_radiation_wavelength 0.71073
_diffrn_reflns_av_R_equivalents 0.0839
_diffrn_reflns_av_sigmaI/netI 0.1279
_diffrn_reflns_limit_h_max 10
_diffrn_reflns_limit_h_min -10
_diffrn_reflns_limit_k_max 14
_diffrn_reflns_limit_k_min -13
_diffrn_reflns_limit_l_max 24
_diffrn_reflns_limit_l_min -24
_diffrn_reflns_number 14147
_diffrn_reflns_theta_full 25.02
_diffrn_reflns_theta_max 25.02
_diffrn_reflns_theta_min 1.86
_diffrn_standards_decay_% n/a
_diffrn_standards_interval_count n/a
_diffrn_standards_interval_time n/a
_diffrn_standards_number n/a
_exptl_absorpt_coefficient_mu 0.829
_exptl_absorpt_correction_T_max 0.9836
_exptl_absorpt_correction_T_min 0.9597
_exptl_absorpt_correction_type multi-scan
_exptl_absorpt_process_details
;
SORTAV (Blessing, 1995-1997)
;
_exptl_crystal_colour colorless
_exptl_crystal_density_diffrn 1.402
_exptl_crystal_density_method 'not measured'
_exptl_crystal_description plate
_exptl_crystal_F_000 829
_exptl_crystal_size_max 0.05
_exptl_crystal_size_mid 0.05
_exptl_crystal_size_min 0.02
_refine_diff_density_max 2.730
_refine_diff_density_min -0.820
_refine_diff_density_rms 0.184
_refine_ls_extinction_method none
_refine_ls_goodness_of_fit_ref 0.949
_refine_ls_hydrogen_treatment mixed
_refine_ls_matrix_type full
_refine_ls_number_parameters 416
_refine_ls_number_reflns 6524
_refine_ls_number_restraints 0
_refine_ls_restrained_S_all 0.949
_refine_ls_R_factor_all 0.1316
_refine_ls_R_factor_gt 0.0838
_refine_ls_shift/su_max 14.249
_refine_ls_shift/su_mean 0.325
_refine_ls_structure_factor_coef Fsqd
_refine_ls_weighting_details 'calc w=1/[\s^2^(Fo^2^)+(0.1574P)^2^+7.8887P] where P=(Fo^2^+2Fc^2^)/3'
_refine_ls_weighting_scheme calc
_refine_ls_wR_factor_gt 0.2213
_refine_ls_wR_factor_ref 0.2562
_reflns_number_gt 4241
_reflns_number_total 6524
_reflns_threshold_expression >2sigma(I)
_cod_data_source_file b103330c.txt
_cod_data_source_block 00skl044
_cod_original_sg_symbol_H-M P-1
_cod_original_formula_sum 'C36 H41 Cl4.50 N5 Pd'
_cod_database_code 7115006

loop_
_symmetry_equiv_pos_as_xyz
'x, y, z'
'-x, -y, -z'

loop_
_atom_site_label
_atom_site_type_symbol
_atom_site_fract_x
_atom_site_fract_y
_atom_site_fract_z
_atom_site_U_iso_or_equiv
_atom_site_adp_type
_atom_site_occupancy
_atom_site_symmetry_multiplicity
_atom_site_calc_flag
_atom_site_refinement_flags
Pd1 Pd 0.13863(10) 0.17003(6) 0.25573(3) 0.0289(3) Uani 1 1 d .
Cl2 Cl -0.0231(3) 0.2130(2) 0.34717(11) 0.0365(6) Uani 1 1 d .
N5 N 0.0813(10) -0.0936(7) 0.2972(4) 0.0278(17) Uani 1 1 d .
N1 N 0.1644(10) 0.4430(7) 0.2269(4) 0.0322(19) Uani 1 1 d .
N4 N 0.2318(10) -0.0493(7) 0.2106(4) 0.0295(18) Uani 1 1 d .
N3 N 0.2775(9) 0.1346(7) 0.1761(3) 0.0269(17) Uani 1 1 d .
N2 N 0.2842(10) 0.3289(7) 0.1614(4) 0.0318(19) Uani 1 1 d .
C3 C 0.2244(13) -0.1644(9) 0.2126(5) 0.036(2) Uani 1 1 d .
H3 H 0.2757 -0.2135 0.1819 0.043 Uiso 1 1 calc R
C2 C 0.1300(12) -0.1927(8) 0.2667(5) 0.032(2) Uani 1 1 d .
H2 H 0.1011 -0.2664 0.2818 0.039 Uiso 1 1 calc R
C5 C 0.4036(12) -0.0038(9) 0.1084(4) 0.032(2) Uani 1 1 d .
H5 H 0.4231 -0.0810 0.0986 0.039 Uiso 1 1 calc R
C27 C -0.1242(16) 0.6004(10) 0.3762(5) 0.049(3) Uani 1 1 d .
H27 H -0.1886 0.6400 0.4091 0.059 Uiso 1 1 calc R
C16 C -0.0900(14) -0.1411(9) 0.4700(5) 0.041(3) Uani 1 1 d .
H16 H -0.0543 -0.1802 0.5141 0.049 Uiso 1 1 calc R
C17 C 0.0248(13) -0.1470(9) 0.4180(5) 0.036(2) Uani 1 1 d .
C1 C 0.1416(12) -0.0030(8) 0.2629(4) 0.028(2) Uani 1 1 d .
C10 C 0.2425(13) 0.5101(9) 0.1758(5) 0.039(2) Uani 1 1 d .
H10 H 0.2407 0.5922 0.1709 0.047 Uiso 1 1 calc R
C9 C 0.3208(14) 0.4374(9) 0.1346(5) 0.037(2) Uani 1 1 d .
H9 H 0.3868 0.4563 0.0956 0.044 Uiso 1 1 calc R
C26 C 0.0410(15) 0.5347(10) 0.3861(5) 0.043(3) Uani 1 1 d .
H26 H 0.0876 0.5263 0.4271 0.051 Uiso 1 1 calc R
C34 C 0.4152(15) 0.4875(11) 0.3691(6) 0.054(3) Uani 1 1 d .
H34A H 0.4043 0.5629 0.3344 0.081 Uiso 1 1 calc R
H34B H 0.5333 0.4406 0.3740 0.081 Uiso 1 1 calc R
H34C H 0.3678 0.5080 0.4113 0.081 Uiso 1 1 calc R
C24 C 0.0639(13) 0.4947(8) 0.2796(5) 0.034(2) Uani 1 1 d .
C18 C -0.2593(13) 0.0436(9) 0.2723(5) 0.039(2) Uani 1 1 d .
H18 H -0.1596 0.0534 0.2434 0.047 Uiso 1 1 calc R
C25 C 0.1417(13) 0.4803(9) 0.3378(5) 0.034(2) Uani 1 1 d .
C13 C -0.2004(13) -0.0204(9) 0.3414(5) 0.036(2) Uani 1 1 d .
C21 C 0.2095(13) -0.2121(10) 0.4285(5) 0.039(2) Uani 1 1 d .
H21 H 0.2545 -0.2531 0.3910 0.047 Uiso 1 1 calc R
C15 C -0.2577(14) -0.0790(10) 0.4595(5) 0.042(3) Uani 1 1 d .
H15 H -0.3354 -0.0764 0.4963 0.050 Uiso 1 1 calc R
C30 C -0.1825(15) 0.5693(10) 0.2028(6) 0.047(3) Uani 1 1 d .
H30 H -0.0943 0.5255 0.1738 0.056 Uiso 1 1 calc R
C11 C 0.1901(12) 0.3306(8) 0.2175(4) 0.030(2) Uani 1 1 d .
C12 C -0.0347(12) -0.0857(9) 0.3543(4) 0.030(2) Uani 1 1 d .
C29 C -0.1032(13) 0.5578(9) 0.2677(5) 0.038(2) Uani 1 1 d .
C14 C -0.3120(14) -0.0208(9) 0.3956(5) 0.041(3) Uani 1 1 d .
H14 H -0.4274 0.0194 0.3889 0.049 Uiso 1 1 calc R
C4 C 0.3074(13) 0.0271(8) 0.1621(4) 0.031(2) Uani 1 1 d .
C22 C 0.2460(16) -0.3095(11) 0.4930(6) 0.056(3) Uani 1 1 d .
H22A H 0.3666 -0.3475 0.4964 0.085 Uiso 1 1 calc R
H22B H 0.1929 -0.3718 0.4934 0.085 Uiso 1 1 calc R
H22C H 0.2019 -0.2720 0.5307 0.085 Uiso 1 1 calc R
C35 C 0.3402(16) 0.2955(11) 0.4022(6) 0.054(3) Uani 1 1 d .
H35A H 0.2825 0.2463 0.3887 0.081 Uiso 1 1 calc R
H35B H 0.2906 0.3148 0.4445 0.081 Uiso 1 1 calc R
H35C H 0.4584 0.2493 0.4077 0.081 Uiso 1 1 calc R
C28 C -0.1966(15) 0.6084(10) 0.3174(6) 0.046(3) Uani 1 1 d .
H28 H -0.3122 0.6495 0.3118 0.055 Uiso 1 1 calc R
C33 C 0.3232(13) 0.4122(9) 0.3497(5) 0.040(2) Uani 1 1 d .
H33 H 0.3763 0.3901 0.3073 0.048 Uiso 1 1 calc R
C7 C 0.4356(14) 0.1995(10) 0.0816(5) 0.039(3) Uani 1 1 d .
H7 H 0.4774 0.2609 0.0531 0.047 Uiso 1 1 calc R
C23 C 0.3068(17) -0.1208(13) 0.4268(7) 0.066(4) Uani 1 1 d .
H23A H 0.4251 -0.1656 0.4336 0.099 Uiso 1 1 calc R
H23B H 0.2626 -0.0770 0.4621 0.099 Uiso 1 1 calc R
H23C H 0.2944 -0.0621 0.3835 0.099 Uiso 1 1 calc R
C20 C -0.3815(15) 0.1697(10) 0.2687(6) 0.051(3) Uani 1 1 d .
H20A H -0.4161 0.2072 0.2227 0.077 Uiso 1 1 calc R
H20B H -0.3283 0.2205 0.2832 0.077 Uiso 1 1 calc R
H20C H -0.4794 0.1632 0.2977 0.077 Uiso 1 1 calc R
C6 C 0.4718(13) 0.0845(9) 0.0687(4) 0.036(2) Uani 1 1 d .
H6 H 0.5444 0.0656 0.0320 0.044 Uiso 1 1 calc R
C19 C -0.3326(18) -0.0341(12) 0.2456(6) 0.064(4) Uani 1 1 d .
H19A H -0.3697 0.0080 0.2003 0.096 Uiso 1 1 calc R
H19B H -0.4278 -0.0485 0.2742 0.096 Uiso 1 1 calc R
H19C H -0.2480 -0.1126 0.2447 0.096 Uiso 1 1 calc R
Cl1 Cl 0.3729(4) 0.7272(2) 0.06897(12) 0.0458(7) Uani 1 1 d .
C8 C 0.3386(13) 0.2210(9) 0.1364(4) 0.034(2) Uani 1 1 d .
C31 C -0.250(2) 0.7020(12) 0.1652(7) 0.075(4) Uani 1 1 d .
H31A H -0.1594 0.7394 0.1559 0.112 Uiso 1 1 calc R
H31B H -0.3380 0.7464 0.1923 0.112 Uiso 1 1 calc R
H31C H -0.2951 0.7055 0.1232 0.112 Uiso 1 1 calc R
C32 C -0.320(2) 0.5098(14) 0.2160(8) 0.082(5) Uani 1 1 d .
H32A H -0.2761 0.4241 0.2397 0.123 Uiso 1 1 calc R
H32B H -0.3642 0.5139 0.1736 0.123 Uiso 1 1 calc R
H32C H -0.4101 0.5529 0.2431 0.123 Uiso 1 1 calc R
Cl42 Cl 0.6935(8) 0.5083(6) 0.0386(3) 0.0638(15) Uiso 0.50 1 d P
Cl43 Cl 0.8629(9) 0.2772(7) 0.1087(3) 0.0759(18) Uiso 0.50 1 d P
Cl40 Cl 0.9448(9) 0.0363(7) 0.0859(4) 0.0935(18) Uiso 0.50 1 d P
Cl44 Cl 1.0783(10) 0.2309(7) 0.0037(4) 0.1000(19) Uiso 0.50 1 d P
Cl41 Cl 1.0316(10) 0.4093(7) -0.0061(4) 0.1018(19) Uiso 0.50 1 d P
C46 C 0.838(4) 0.376(3) 0.0299(17) 0.088(10) Uiso 0.50 1 d P
C47 C 0.893(6) 0.203(4) 0.055(2) 0.136(15) Uiso 0.50 1 d P

loop_
_atom_site_aniso_label
_atom_site_aniso_U_11
_atom_site_aniso_U_22
_atom_site_aniso_U_33
_atom_site_aniso_U_23
_atom_site_aniso_U_13
_atom_site_aniso_U_12
Pd1 0.0379(5) 0.0248(4) 0.0268(4) -0.0059(3) 0.0025(3) -0.0148(3)
Cl2 0.0503(16) 0.0334(13) 0.0321(12) -0.0122(10) 0.0111(11) -0.0221(12)
N5 0.034(5) 0.023(4) 0.027(4) -0.006(3) -0.002(3) -0.011(3)
N1 0.039(5) 0.024(4) 0.033(4) 0.001(3) -0.004(4) -0.014(4)
N4 0.038(5) 0.029(4) 0.028(4) -0.008(3) -0.002(3) -0.018(4)
N3 0.029(4) 0.024(4) 0.028(4) -0.005(3) 0.001(3) -0.011(3)
N2 0.044(5) 0.027(4) 0.032(4) -0.004(3) -0.003(4) -0.022(4)
C3 0.043(6) 0.035(5) 0.031(5) -0.014(4) 0.003(5) -0.010(5)
C2 0.038(6) 0.022(5) 0.039(5) -0.007(4) 0.000(4) -0.012(4)
C5 0.038(6) 0.031(5) 0.028(5) -0.007(4) 0.002(4) -0.012(5)
C27 0.069(9) 0.038(6) 0.042(6) -0.013(5) 0.009(6) -0.021(6)
C16 0.057(8) 0.034(6) 0.029(5) -0.005(4) 0.006(5) -0.013(5)
C17 0.048(6) 0.033(5) 0.029(5) -0.002(4) -0.011(5) -0.016(5)
C1 0.035(6) 0.028(5) 0.022(4) -0.004(4) 0.003(4) -0.016(4)
C10 0.051(7) 0.030(5) 0.037(5) -0.001(4) 0.007(5) -0.022(5)
C9 0.054(7) 0.034(6) 0.032(5) -0.010(4) 0.006(5) -0.028(5)
C26 0.056(8) 0.040(6) 0.039(5) -0.009(5) -0.006(5) -0.023(6)
C34 0.047(7) 0.045(7) 0.065(7) -0.012(6) -0.003(6) -0.009(6)
C24 0.048(7) 0.022(5) 0.039(5) -0.011(4) 0.004(5) -0.021(5)
C18 0.036(6) 0.040(6) 0.036(5) 0.000(5) 0.002(5) -0.011(5)
C25 0.049(7) 0.027(5) 0.033(5) -0.009(4) 0.005(5) -0.020(5)
C13 0.044(6) 0.028(5) 0.038(5) -0.004(4) -0.002(5) -0.015(5)
C21 0.041(6) 0.044(6) 0.037(5) -0.008(5) -0.006(5) -0.018(5)
C15 0.050(7) 0.046(6) 0.034(5) -0.014(5) 0.016(5) -0.024(6)
C30 0.049(7) 0.040(6) 0.053(6) -0.011(5) -0.009(5) -0.014(5)
C11 0.037(6) 0.027(5) 0.028(5) -0.001(4) -0.006(4) -0.016(4)
C12 0.035(6) 0.030(5) 0.030(5) -0.008(4) 0.004(4) -0.018(4)
C29 0.042(6) 0.026(5) 0.050(6) -0.009(5) -0.004(5) -0.016(5)
C14 0.044(7) 0.034(6) 0.041(6) -0.002(5) 0.005(5) -0.016(5)
C4 0.041(6) 0.030(5) 0.031(5) -0.008(4) 0.002(4) -0.020(5)
C22 0.058(8) 0.057(8) 0.049(7) -0.009(6) -0.016(6) -0.008(6)
C35 0.061(8) 0.048(7) 0.053(7) -0.004(6) -0.009(6) -0.021(6)
C28 0.046(7) 0.036(6) 0.058(7) -0.011(5) 0.002(6) -0.016(5)
C33 0.046(7) 0.041(6) 0.036(5) -0.013(5) -0.008(5) -0.014(5)
C7 0.053(7) 0.041(6) 0.028(5) -0.005(4) 0.006(5) -0.025(5)
C23 0.058(9) 0.071(9) 0.071(8) -0.005(7) -0.018(7) -0.028(7)
C20 0.051(7) 0.040(6) 0.060(7) 0.000(6) -0.022(6) -0.012(5)
C6 0.045(6) 0.046(6) 0.026(5) -0.013(4) 0.007(4) -0.023(5)
C19 0.074(10) 0.056(8) 0.061(8) -0.019(7) -0.024(7) -0.007(7)
Cl1 0.0650(19) 0.0399(15) 0.0372(13) -0.0077(11) 0.0094(12) -0.0273(14)
C8 0.043(6) 0.031(5) 0.030(5) -0.004(4) -0.004(4) -0.015(5)
C31 0.101(12) 0.051(8) 0.064(8) 0.002(7) -0.040(8) -0.011(8)
C32 0.108(13) 0.078(10) 0.080(10) -0.008(8) -0.023(9) -0.057(10)

loop_
_atom_type_symbol
_atom_type_description
_atom_type_scat_dispersion_real
_atom_type_scat_dispersion_imag
_atom_type_scat_source
C C 0.0033 0.0016 'International Tables Vol C Tables 4.2.6.8 and 6.1.1.4'
H H 0.0000 0.0000 'International Tables Vol C Tables 4.2.6.8 and 6.1.1.4'
Cl Cl 0.1484 0.1585 'International Tables Vol C Tables 4.2.6.8 and 6.1.1.4'
N N 0.0061 0.0033 'International Tables Vol C Tables 4.2.6.8 and 6.1.1.4'
Pd Pd -0.9988 1.0072 'International Tables Vol C Tables 4.2.6.8 and 6.1.1.4'

loop_
_geom_angle_atom_site_label_1
_geom_angle_atom_site_label_2
_geom_angle_atom_site_label_3
_geom_angle
_geom_angle_site_symmetry_3
N3 Pd1 C1 79.2(3) .
N3 Pd1 C11 78.9(3) .
C1 Pd1 C11 158.1(4) .
N3 Pd1 Cl2 179.4(2) .
C1 Pd1 Cl2 101.3(2) .
C11 Pd1 Cl2 100.6(3) .
C1 N5 C2 111.4(7) .
C1 N5 C12 124.6(8) .
C2 N5 C12 123.7(7) .
C11 N1 C10 110.5(8) .
C11 N1 C24 127.0(8) .
C10 N1 C24 122.4(8) .
C3 N4 C1 112.3(7) .
C3 N4 C4 129.7(8) .
C1 N4 C4 117.9(7) .
C4 N3 C8 120.9(8) .
C4 N3 Pd1 119.7(6) .
C8 N3 Pd1 119.4(6) .
C11 N2 C9 113.0(8) .
C11 N2 C8 119.9(7) .
C9 N2 C8 127.1(8) .
C2 C3 N4 105.8(8) .
C2 C3 H3 127.1 .
N4 C3 H3 127.1 .
C3 C2 N5 107.5(8) .
C3 C2 H2 126.4 .
N5 C2 H2 126.2 .
C4 C5 C6 116.3(9) .
C4 C5 H5 121.9 .
C6 C5 H5 121.8 .
C26 C27 C28 119.6(10) .
C26 C27 H27 120.2 .
C28 C27 H27 120.2 .
C17 C16 C15 121.2(9) .
C17 C16 H16 119.5 .
C15 C16 H16 119.3 .
C16 C17 C12 116.8(9) .
C16 C17 C21 122.1(9) .
C12 C17 C21 121.1(9) .
N5 C1 N4 103.1(7) .
N5 C1 Pd1 144.7(7) .
N4 C1 Pd1 112.0(6) .
C9 C10 N1 107.5(9) .
C9 C10 H10 126.3 .
N1 C10 H10 126.3 .
C10 C9 N2 104.8(8) .
C10 C9 H9 127.7 .
N2 C9 H9 127.5 .
C27 C26 C25 121.9(10) .
C27 C26 H26 119.0 .
C25 C26 H26 119.0 .
C33 C34 H34A 109.4 .
C33 C34 H34B 109.5 .
H34A C34 H34B 109.5 .
C33 C34 H34C 109.6 .
H34A C34 H34C 109.5 .
H34B C34 H34C 109.5 .
C25 C24 C29 124.6(9) .
C25 C24 N1 118.0(9) .
C29 C24 N1 117.4(9) .
C13 C18 C20 112.8(9) .
C13 C18 C19 110.0(9) .
C20 C18 C19 110.9(10) .
C13 C18 H18 107.5 .
C20 C18 H18 107.6 .
C19 C18 H18 107.7 .
C26 C25 C24 115.8(10) .
C26 C25 C33 120.4(9) .
C24 C25 C33 123.8(9) .
C12 C13 C14 116.6(9) .
C12 C13 C18 122.5(9) .
C14 C13 C18 120.9(9) .
C22 C21 C17 113.9(9) .
C22 C21 C23 108.2(9) .
C17 C21 C23 111.6(9) .
C22 C21 H21 107.7 .
C17 C21 H21 107.7 .
C23 C21 H21 107.6 .
C14 C15 C16 120.2(9) .
C14 C15 H15 119.8 .
C16 C15 H15 120.0 .
C32 C30 C31 109.8(11) .
C32 C30 C29 111.1(10) .
C31 C30 C29 111.8(9) .
C32 C30 H30 108.0 .
C31 C30 H30 107.9 .
C29 C30 H30 108.1 .
N1 C11 N2 104.2(7) .
N1 C11 Pd1 143.7(7) .
N2 C11 Pd1 112.1(7) .
C13 C12 C17 124.1(9) .
C13 C12 N5 117.0(8) .
C17 C12 N5 118.9(9) .
C28 C29 C24 117.0(10) .
C28 C29 C30 120.8(10) .
C24 C29 C30 122.2(9) .
C15 C14 C13 121.0(10) .
C15 C14 H14 119.4 .
C13 C14 H14 119.6 .
N3 C4 C5 122.6(8) .
N3 C4 N4 111.2(8) .
C5 C4 N4 126.1(9) .
C21 C22 H22A 109.6 .
C21 C22 H22B 109.4 .
H22A C22 H22B 109.5 .
C21 C22 H22C 109.4 .
H22A C22 H22C 109.5 .
H22B C22 H22C 109.5 .
C33 C35 H35A 109.2 .
C33 C35 H35B 109.8 .
H35A C35 H35B 109.5 .
C33 C35 H35C 109.5 .
H35A C35 H35C 109.5 .
H35B C35 H35C 109.5 .
C29 C28 C27 121.0(11) .
C29 C28 H28 119.5 .
C27 C28 H28 119.5 .
C35 C33 C34 110.1(9) .
C35 C33 C25 110.0(9) .
C34 C33 C25 112.8(9) .
C35 C33 H33 108.1 .
C34 C33 H33 107.9 .
C25 C33 H33 107.9 .
C8 C7 C6 117.7(9) .
C8 C7 H7 121.1 .
C6 C7 H7 121.3 .
C21 C23 H23A 109.7 .
C21 C23 H23B 109.3 .
H23A C23 H23B 109.5 .
C21 C23 H23C 109.4 .
H23A C23 H23C 109.5 .
H23B C23 H23C 109.5 .
C18 C20 H20A 109.7 .
C18 C20 H20B 109.3 .
H20A C20 H20B 109.5 .
C18 C20 H20C 109.5 .
H20A C20 H20C 109.5 .
H20B C20 H20C 109.5 .
C7 C6 C5 121.4(9) .
C7 C6 H6 119.2 .
C5 C6 H6 119.4 .
C18 C19 H19A 109.5 .
C18 C19 H19B 109.5 .
H19A C19 H19B 109.5 .
C18 C19 H19C 109.4 .
H19A C19 H19C 109.5 .
H19B C19 H19C 109.5 .
N3 C8 C7 121.0(9) .
N3 C8 N2 109.7(8) .
C7 C8 N2 129.3(9) .
C30 C31 H31A 109.5 .
C30 C31 H31B 109.2 .
H31A C31 H31B 109.5 .
C30 C31 H31C 109.7 .
H31A C31 H31C 109.5 .
H31B C31 H31C 109.5 .
C30 C32 H32A 109.6 .
C30 C32 H32B 109.5 .
H32A C32 H32B 109.5 .
C30 C32 H32C 109.3 .
H32A C32 H32C 109.5 .
H32B C32 H32C 109.5 .
C47 Cl43 C46 70(2) .
C47 Cl44 Cl41 101.5(16) .
C46 Cl41 Cl44 74.4(12) .
C46 Cl41 Cl41 98.3(12) 2_765
Cl44 Cl41 Cl41 167.4(7) 2_765
Cl42 C46 Cl43 106.8(19) .
Cl42 C46 Cl41 108.4(19) .
Cl43 C46 Cl41 113.0(19) .
Cl42 C46 C47 145(3) .
Cl43 C46 C47 50.4(17) .
Cl41 C46 C47 106(2) .
Cl43 C47 Cl40 115(3) .
Cl43 C47 C46 60(2) .
Cl40 C47 C46 175(3) .
Cl43 C47 Cl44 106(3) .
Cl40 C47 Cl44 106(2) .
C46 C47 Cl44 76(2) .

loop_
_geom_bond_atom_site_label_1
_geom_bond_atom_site_label_2
_geom_bond_distance
_geom_bond_site_symmetry_2
Pd1 N3 1.975(7) .
Pd1 C1 2.014(9) .
Pd1 C11 2.033(9) .
Pd1 Cl2 2.283(2) .
N5 C1 1.342(11) .
N5 C2 1.404(12) .
N5 C12 1.456(12) .
N1 C11 1.344(12) .
N1 C10 1.395(12) .
N1 C24 1.450(13) .
N4 C3 1.379(12) .
N4 C1 1.385(12) .
N4 C4 1.416(11) .
N3 C4 1.322(12) .
N3 C8 1.345(12) .
N2 C11 1.336(12) .
N2 C9 1.384(12) .
N2 C8 1.427(12) .
C3 C2 1.338(13) .
C3 H3 0.9500 .
C2 H2 0.9500 .
C5 C4 1.362(13) .
C5 C6 1.396(13) .
C5 H5 0.9500 .
C27 C26 1.377(17) .
C27 C28 1.401(16) .
C27 H27 0.9500 .
C16 C17 1.369(14) .
C16 C15 1.390(16) .
C16 H16 0.9500 .
C17 C12 1.402(13) .
C17 C21 1.521(15) .
C10 C9 1.343(14) .
C10 H10 0.9500 .
C9 H9 0.9500 .
C26 C25 1.393(15) .
C26 H26 0.9500 .
C34 C33 1.509(15) .
C34 H34A 0.9800 .
C34 H34B 0.9800 .
C34 H34C 0.9800 .
C24 C25 1.392(14) .
C24 C29 1.392(15) .
C18 C13 1.502(14) .
C18 C20 1.513(15) .
C18 C19 1.504(16) .
C18 H18 1.0000 .
C25 C33 1.507(15) .
C13 C12 1.389(14) .
C13 C14 1.387(14) .
C21 C22 1.517(15) .
C21 C23 1.551(16) .
C21 H21 1.0000 .
C15 C14 1.386(15) .
C15 H15 0.9500 .
C30 C32 1.516(17) .
C30 C31 1.521(16) .
C30 C29 1.533(15) .
C30 H30 1.0000 .
C29 C28 1.373(15) .
C14 H14 0.9500 .
C22 H22A 0.9800 .
C22 H22B 0.9800 .
C22 H22C 0.9800 .
C35 C33 1.506(15) .
C35 H35A 0.9800 .
C35 H35B 0.9800 .
C35 H35C 0.9800 .
C28 H28 0.9500 .
C33 H33 1.0000 .
C7 C8 1.356(14) .
C7 C6 1.392(14) .
C7 H7 0.9500 .
C23 H23A 0.9800 .
C23 H23B 0.9800 .
C23 H23C 0.9800 .
C20 H20A 0.9800 .
C20 H20B 0.9800 .
C20 H20C 0.9800 .
C6 H6 0.9500 .
C19 H19A 0.9800 .
C19 H19B 0.9800 .
C19 H19C 0.9800 .
C31 H31A 0.9800 .
C31 H31B 0.9800 .
C31 H31C 0.9800 .
C32 H32A 0.9800 .
C32 H32B 0.9800 .
C32 H32C 0.9800 .
Cl42 C46 1.70(4) .
Cl43 C47 1.55(5) .
Cl43 C46 1.74(3) .
Cl40 C47 1.84(5) .
Cl44 C47 1.86(5) .
Cl44 Cl41 1.987(11) .
Cl41 C46 1.84(4) .
Cl41 Cl41 2.122(16) 2_765
C46 C47 1.89(6) .

loop_
_geom_torsion_atom_site_label_1
_geom_torsion_atom_site_label_2
_geom_torsion_atom_site_label_3
_geom_torsion_atom_site_label_4
_geom_torsion
_geom_torsion_site_symmetry_1
_geom_torsion_site_symmetry_4
C1 Pd1 N3 C4 1.2(7) . .
C11 Pd1 N3 C4 -178.9(8) . .
Cl2 Pd1 N3 C4 -141(23) . .
C1 Pd1 N3 C8 -179.7(8) . .
C11 Pd1 N3 C8 0.3(7) . .
Cl2 Pd1 N3 C8 39(24) . .
C1 N4 C3 C2 -0.5(11) . .
C4 N4 C3 C2 -176.2(9) . .
N4 C3 C2 N5 -0.1(11) . .
C1 N5 C2 C3 0.7(11) . .
C12 N5 C2 C3 174.4(8) . .
C15 C16 C17 C12 1.2(15) . .
C15 C16 C17 C21 178.6(10) . .
C2 N5 C1 N4 -1.0(10) . .
C12 N5 C1 N4 -174.6(8) . .
C2 N5 C1 Pd1 173.5(10) . .
C12 N5 C1 Pd1 -0.1(17) . .
C3 N4 C1 N5 0.9(10) . .
C4 N4 C1 N5 177.2(8) . .
C3 N4 C1 Pd1 -175.7(6) . .
C4 N4 C1 Pd1 0.6(10) . .
N3 Pd1 C1 N5 -175.1(13) . .
C11 Pd1 C1 N5 -175.2(10) . .
Cl2 Pd1 C1 N5 4.6(13) . .
N3 Pd1 C1 N4 -0.9(6) . .
C11 Pd1 C1 N4 -1.0(14) . .
Cl2 Pd1 C1 N4 178.7(6) . .
C11 N1 C10 C9 -1.2(12) . .
C24 N1 C10 C9 -178.3(9) . .
N1 C10 C9 N2 1.4(12) . .
C11 N2 C9 C10 -1.1(12) . .
C8 N2 C9 C10 -179.7(9) . .
C28 C27 C26 C25 3.2(16) . .
C11 N1 C24 C25 91.0(11) . .
C10 N1 C24 C25 -92.4(11) . .
C11 N1 C24 C29 -90.4(12) . .
C10 N1 C24 C29 86.1(12) . .
C27 C26 C25 C24 -1.2(14) . .
C27 C26 C25 C33 178.2(10) . .
C29 C24 C25 C26 -0.3(14) . .
N1 C24 C25 C26 178.2(8) . .
C29 C24 C25 C33 -179.7(9) . .
N1 C24 C25 C33 -1.2(13) . .
C20 C18 C13 C12 -137.0(10) . .
C19 C18 C13 C12 98.5(12) . .
C20 C18 C13 C14 45.5(14) . .
C19 C18 C13 C14 -78.9(13) . .
C16 C17 C21 C22 23.8(14) . .
C12 C17 C21 C22 -158.8(10) . .
C16 C17 C21 C23 -99.0(12) . .
C12 C17 C21 C23 78.4(12) . .
C17 C16 C15 C14 -0.4(16) . .
C10 N1 C11 N2 0.5(11) . .
C24 N1 C11 N2 177.4(9) . .
C10 N1 C11 Pd1 -179.0(10) . .
C24 N1 C11 Pd1 -2.1(18) . .
C9 N2 C11 N1 0.4(11) . .
C8 N2 C11 N1 179.0(8) . .
C9 N2 C11 Pd1 -179.9(7) . .
C8 N2 C11 Pd1 -1.3(11) . .
N3 Pd1 C11 N1 -180.0(12) . .
C1 Pd1 C11 N1 -179.8(10) . .
Cl2 Pd1 C11 N1 0.4(12) . .
N3 Pd1 C11 N2 0.5(6) . .
C1 Pd1 C11 N2 0.7(14) . .
Cl2 Pd1 C11 N2 -179.1(6) . .
C14 C13 C12 C17 -2.1(15) . .
C18 C13 C12 C17 -179.7(10) . .
C14 C13 C12 N5 175.5(8) . .
C18 C13 C12 N5 -2.1(14) . .
C16 C17 C12 C13 0.1(15) . .
C21 C17 C12 C13 -177.4(9) . .
C16 C17 C12 N5 -177.4(9) . .
C21 C17 C12 N5 5.1(14) . .
C1 N5 C12 C13 76.7(12) . .
C2 N5 C12 C13 -96.1(11) . .
C1 N5 C12 C17 -105.6(11) . .
C2 N5 C12 C17 81.6(11) . .
C25 C24 C29 C28 -0.3(14) . .
N1 C24 C29 C28 -178.8(8) . .
C25 C24 C29 C30 -179.3(9) . .
N1 C24 C29 C30 2.2(13) . .
C32 C30 C29 C28 -61.0(14) . .
C31 C30 C29 C28 62.1(14) . .
C32 C30 C29 C24 118.0(12) . .
C31 C30 C29 C24 -119.0(12) . .
C16 C15 C14 C13 -1.8(16) . .
C12 C13 C14 C15 2.9(15) . .
C18 C13 C14 C15 -179.5(10) . .
C8 N3 C4 C5 1.6(14) . .
Pd1 N3 C4 C5 -179.3(7) . .
C8 N3 C4 N4 179.8(8) . .
Pd1 N3 C4 N4 -1.1(11) . .
C6 C5 C4 N3 0.7(15) . .
C6 C5 C4 N4 -177.1(9) . .
C3 N4 C4 N3 175.8(9) . .
C1 N4 C4 N3 0.2(12) . .
C3 N4 C4 C5 -6.1(17) . .
C1 N4 C4 C5 178.3(9) . .
C24 C29 C28 C27 2.4(15) . .
C30 C29 C28 C27 -178.6(9) . .
C26 C27 C28 C29 -3.8(16) . .
C26 C25 C33 C35 69.9(12) . .
C24 C25 C33 C35 -110.7(11) . .
C26 C25 C33 C34 -53.4(13) . .
C24 C25 C33 C34 126.0(10) . .
C8 C7 C6 C5 3.4(15) . .
C4 C5 C6 C7 -3.3(15) . .
C4 N3 C8 C7 -1.5(15) . .
Pd1 N3 C8 C7 179.4(8) . .
C4 N3 C8 N2 178.2(8) . .
Pd1 N3 C8 N2 -0.9(10) . .
C6 C7 C8 N3 -1.0(15) . .
C6 C7 C8 N2 179.4(9) . .
C11 N2 C8 N3 1.4(12) . .
C9 N2 C8 N3 179.9(9) . .
C11 N2 C8 C7 -178.9(10) . .
C9 N2 C8 C7 -0.5(17) . .
C47 Cl44 Cl41 C46 -10.4(19) . .
C47 Cl44 Cl41 Cl41 46(4) . 2_765
C47 Cl43 C46 Cl42 149(3) . .
C47 Cl43 C46 Cl41 -92(3) . .
Cl44 Cl41 C46 Cl42 -178.2(19) . .
Cl41 Cl41 C46 Cl42 12.4(18) 2_765 .
Cl44 Cl41 C46 Cl43 63.6(17) . .
Cl41 Cl41 C46 Cl43 -105.8(18) 2_765 .
Cl44 Cl41 C46 C47 10.4(19) . .
Cl41 Cl41 C46 C47 -159(2) 2_765 .
C46 Cl43 C47 Cl40 -180(3) . .
C46 Cl43 C47 Cl44 63(2) . .
Cl42 C46 C47 Cl43 -59(4) . .
Cl41 C46 C47 Cl43 107(2) . .
Cl42 C46 C47 Cl40 -55(38) . .
Cl43 C46 C47 Cl40 3(35) . .
Cl41 C46 C47 Cl40 110(36) . .
Cl42 C46 C47 Cl44 -177(4) . .
Cl43 C46 C47 Cl44 -118(2) . .
Cl41 C46 C47 Cl44 -11(2) . .
Cl41 Cl44 C47 Cl43 -42(3) . .
Cl41 Cl44 C47 Cl40 -165.6(17) . .
Cl41 Cl44 C47 C46 10.1(18) . .
